data_4349470
loop_
_publ_author_name
'Porwol, Luzian'
'Henson, Alon'
'Kitson, Philip J.'
'Long, De-Liang'
'Cronin, Leroy'

_publ_section_title
;
 On the fly multi-modal observation of ligand synthesis and complexation
 of Cu complexes in flow with &#x2018;benchtop&#x2019; NMR and mass
 spectrometry
;
_journal_issue 7
_journal_name_full 'Inorganic Chemistry Frontiers'
_journal_page_first 919
_journal_paper_doi 10.1039/C6QI00079G
_journal_volume 3
_journal_year 2016
_chemical_formula_sum 'C44 H41 B2 Cu F8 N7'
_chemical_formula_weight 905.00
_space_group_crystal_system orthorhombic
_space_group_IT_number 19
_space_group_name_Hall 'P 2ac 2ab'
_space_group_name_H-M_alt 'P 21 21 21'
_atom_sites_solution_hydrogens geom
_atom_sites_solution_primary direct
_atom_sites_solution_secondary 'F map'
_audit_creation_method SHELXL-2013
_audit_update_record
;
2015-02-20 deposited with the CCDC.
2016-05-11 downloaded from the CCDC.
;
_cell_angle_alpha 90
_cell_angle_beta 90
_cell_angle_gamma 90
_cell_formula_units_Z 4
_cell_length_a 11.5185(8)
_cell_length_b 18.7898(14)
_cell_length_c 19.2943(14)
_cell_measurement_reflns_used 9873
_cell_measurement_temperature 150(2)
_cell_measurement_theta_max 26.0
_cell_measurement_theta_min 2.16
_cell_volume 4175.9(5)
_computing_cell_refinement Apex2
_computing_data_collection Apex2
_computing_data_reduction Apex2
_computing_molecular_graphics Dimond3
_computing_publication_material WinGX
_computing_structure_refinement 'SHELXL-2013 (Sheldrick, 2013)'
_computing_structure_solution 'SHELXS-2013 (Sheldrick, 2013)'
_diffrn_ambient_temperature 150(2)
_diffrn_measured_fraction_theta_full 0.999
_diffrn_measured_fraction_theta_max 0.998
_diffrn_measurement_device_type 'Bruker Apex II Quasar'
_diffrn_measurement_method '\w & \p scans'
_diffrn_radiation_type MoK\a
_diffrn_radiation_wavelength 0.71073
_diffrn_reflns_av_R_equivalents 0.0321
_diffrn_reflns_av_unetI/netI 0.0378
_diffrn_reflns_Laue_measured_fraction_full 0.999
_diffrn_reflns_Laue_measured_fraction_max 0.998
_diffrn_reflns_limit_h_max 10
_diffrn_reflns_limit_h_min -14
_diffrn_reflns_limit_k_max 21
_diffrn_reflns_limit_k_min -23
_diffrn_reflns_limit_l_max 23
_diffrn_reflns_limit_l_min -23
_diffrn_reflns_number 31700
_diffrn_reflns_point_group_measured_fraction_full 0.983
_diffrn_reflns_point_group_measured_fraction_max 0.978
_diffrn_reflns_theta_full 25.242
_diffrn_reflns_theta_max 25.988
_diffrn_reflns_theta_min 2.059
_diffrn_source '30 W microfocus sealed tube'
_exptl_absorpt_coefficient_mu 0.601
_exptl_absorpt_correction_T_max 0.862
_exptl_absorpt_correction_T_min 0.757
_exptl_absorpt_correction_type empirical
_exptl_absorpt_process_details SADABS
_exptl_crystal_colour green
_exptl_crystal_density_diffrn 1.439
_exptl_crystal_density_method none
_exptl_crystal_description block
_exptl_crystal_F_000 1860
_exptl_crystal_size_max 0.080
_exptl_crystal_size_mid 0.060
_exptl_crystal_size_min 0.030
_refine_diff_density_max 0.62
_refine_diff_density_min -0.31
_refine_diff_density_rms 0.05
_refine_ls_abs_structure_details
;
 Flack x determined using 3033 quotients [(I+)-(I-)]/[(I+)+(I-)]
 (Parsons and Flack (2004), Acta Cryst. A60, s61).
;
_refine_ls_abs_structure_Flack 0.002(4)
_refine_ls_extinction_method none
_refine_ls_goodness_of_fit_ref 1.030
_refine_ls_hydrogen_treatment constr
_refine_ls_matrix_type full
_refine_ls_number_parameters 560
_refine_ls_number_reflns 8009
_refine_ls_number_restraints 0
_refine_ls_restrained_S_all 1.030
_refine_ls_R_factor_all 0.038
_refine_ls_R_factor_gt 0.033
_refine_ls_shift/su_max 0.001
_refine_ls_shift/su_mean 0.000
_refine_ls_structure_factor_coef Fsqd
_refine_ls_weighting_details 'w=1/[\s^2^(Fo^2^)+(0.0473P)^2^+1.0352P] where P=(Fo^2^+2Fc^2^)/3'
_refine_ls_weighting_scheme calc
_refine_ls_wR_factor_gt 0.084
_refine_ls_wR_factor_ref 0.086
_reflns_Friedel_coverage 0.761
_reflns_Friedel_fraction_full 0.964
_reflns_Friedel_fraction_max 0.953
_reflns_number_gt 7389
_reflns_number_total 8009
_reflns_threshold_expression 'I > 2\s(I)'
_cod_data_source_file c6qi00079g2.cif
_cod_data_source_block lp644b
_cod_depositor_comments
;
The following automatic conversions were performed:

data item '_atom_sites_solution_primary' value 'direct methods' was
changed to 'direct'.

Automatic conversion script
Id: cif_fix_values 6909 2019-04-08 15:41:33Z antanas 
;
_cod_database_code 4349470
_shelx_space_group_comment
;
The symmetry employed for this shelxl refinement is uniquely defined
by the following loop, which should always be used as a source of
symmetry information in preference to the above space-group names.
They are only intended as comments.
;
_shelx_estimated_absorpt_t_min 0.953
_shelx_estimated_absorpt_t_max 0.982
_shelxl_version_number 2013-4

loop_
_space_group_symop_operation_xyz
'x, y, z'
'-x+1/2, -y, z+1/2'
'-x, y+1/2, -z+1/2'
'x+1/2, -y+1/2, -z'

loop_
_atom_site_label
_atom_site_type_symbol
_atom_site_fract_x
_atom_site_fract_y
_atom_site_fract_z
_atom_site_U_iso_or_equiv
_atom_site_adp_type
_atom_site_occupancy
_atom_site_site_symmetry_order
_atom_site_calc_flag
_atom_site_refinement_flags_posn
_atom_site_refinement_flags_adp
C1 C 0.9954(4) 0.53959(19) 0.1043(2) 0.0335(9) Uani 1 1 d . .
H1 H 1.0060 0.5048 0.1394 0.040 Uiso 1 1 calc R U
C2 C 1.0605(4) 0.5361(2) 0.0442(2) 0.0414(10) Uani 1 1 d . .
H2 H 1.1139 0.4982 0.0375 0.050 Uiso 1 1 calc R U
C3 C 1.0477(4) 0.5879(2) -0.0063(2) 0.0398(10) Uani 1 1 d . .
H3 H 1.0941 0.5863 -0.0469 0.048 Uiso 1 1 calc R U
C4 C 0.9680(4) 0.6415(2) 0.0024(2) 0.0388(10) Uani 1 1 d . .
H4 H 0.9584 0.6765 -0.0326 0.047 Uiso 1 1 calc R U
C5 C 0.9014(3) 0.6447(2) 0.06236(19) 0.0325(8) Uani 1 1 d . .
H5 H 0.8466 0.6820 0.0683 0.039 Uiso 1 1 calc R U
C6 C 0.9149(3) 0.59340(18) 0.11374(18) 0.0273(8) Uani 1 1 d . .
C7 C 0.8457(3) 0.59842(18) 0.1801(2) 0.0305(7) Uani 1 1 d . .
H7A H 0.8945 0.5823 0.2194 0.037 Uiso 1 1 calc R U
H7B H 0.8243 0.6487 0.1885 0.037 Uiso 1 1 calc R U
C8 C 0.6428(3) 0.58710(15) 0.17982(18) 0.0250(7) Uani 1 1 d . .
H8 H 0.6405 0.6376 0.1821 0.030 Uiso 1 1 calc R U
C9 C 0.5350(3) 0.54624(15) 0.17919(17) 0.0232(7) Uani 1 1 d . .
C10 C 0.4266(3) 0.57809(18) 0.17285(18) 0.0319(8) Uani 1 1 d . .
H10 H 0.4199 0.6284 0.1694 0.038 Uiso 1 1 calc R U
C11 C 0.3282(3) 0.5352(2) 0.1716(2) 0.0381(9) Uani 1 1 d . .
H11 H 0.2536 0.5560 0.1664 0.046 Uiso 1 1 calc R U
C12 C 0.3395(3) 0.4628(2) 0.1781(2) 0.0335(8) Uani 1 1 d . .
H12 H 0.2729 0.4329 0.1784 0.040 Uiso 1 1 calc R U
C13 C 0.4507(3) 0.43398(17) 0.18416(16) 0.0235(6) Uani 1 1 d . .
C14 C 0.4728(3) 0.35694(17) 0.18982(17) 0.0262(7) Uani 1 1 d . .
H14 H 0.4104 0.3241 0.1932 0.031 Uiso 1 1 calc R U
C15 C 0.6001(4) 0.25916(17) 0.1944(2) 0.0327(9) Uani 1 1 d . .
H15A H 0.6318 0.2423 0.1496 0.039 Uiso 1 1 calc R U
H15B H 0.5268 0.2333 0.2034 0.039 Uiso 1 1 calc R U
C16 C 0.6857(4) 0.24372(15) 0.25139(19) 0.0297(8) Uani 1 1 d . .
C17 C 0.6555(3) 0.25823(16) 0.3199(2) 0.0325(8) Uani 1 1 d . .
H17 H 0.5819 0.2784 0.3303 0.039 Uiso 1 1 calc R U
C18 C 0.7329(4) 0.24332(19) 0.3730(2) 0.0425(11) Uani 1 1 d . .
H18 H 0.7121 0.2528 0.4198 0.051 Uiso 1 1 calc R U
C19 C 0.8398(4) 0.2148(2) 0.3579(3) 0.0513(12) Uani 1 1 d . .
H19 H 0.8928 0.2047 0.3944 0.062 Uiso 1 1 calc R U
C20 C 0.8708(4) 0.2008(2) 0.2905(3) 0.0528(12) Uani 1 1 d . .
H20 H 0.9450 0.1813 0.2805 0.063 Uiso 1 1 calc R U
C21 C 0.7934(4) 0.21511(18) 0.2366(2) 0.0408(9) Uani 1 1 d . .
H21 H 0.8147 0.2053 0.1901 0.049 Uiso 1 1 calc R U
C22 C 0.4490(4) 0.5042(2) 0.0009(2) 0.0380(9) Uani 1 1 d . .
H22 H 0.3946 0.4663 0.0023 0.046 Uiso 1 1 calc R U
C23 C 0.4110(4) 0.5729(2) -0.0124(2) 0.0463(10) Uani 1 1 d . .
H23 H 0.3310 0.5813 -0.0212 0.056 Uiso 1 1 calc R U
C24 C 0.4871(4) 0.6287(2) -0.0131(2) 0.0418(10) Uani 1 1 d . .
H24 H 0.4603 0.6757 -0.0216 0.050 Uiso 1 1 calc R U
C25 C 0.6053(4) 0.6158(2) -0.0012(2) 0.0349(9) Uani 1 1 d . .
H25 H 0.6592 0.6541 -0.0013 0.042 Uiso 1 1 calc R U
C26 C 0.6434(4) 0.54674(18) 0.01081(18) 0.0302(8) Uani 1 1 d . .
H26 H 0.7237 0.5380 0.0182 0.036 Uiso 1 1 calc R U
C27 C 0.5655(3) 0.49044(18) 0.01209(16) 0.0264(7) Uani 1 1 d . .
C28 C 0.6056(3) 0.41470(18) 0.02317(17) 0.0273(8) Uani 1 1 d . .
H28A H 0.5396 0.3861 0.0407 0.033 Uiso 1 1 calc R U
H28B H 0.6295 0.3943 -0.0219 0.033 Uiso 1 1 calc R U
C29 C 0.7954(3) 0.37920(17) 0.05252(17) 0.0288(7) Uani 1 1 d . .
H29 H 0.8060 0.3652 0.0056 0.035 Uiso 1 1 calc R U
C30 C 0.8865(3) 0.36700(17) 0.1049(2) 0.0284(8) Uani 1 1 d . .
C31 C 0.9949(4) 0.3362(2) 0.0941(2) 0.0402(10) Uani 1 1 d . .
H31 H 1.0192 0.3217 0.0492 0.048 Uiso 1 1 calc R U
C32 C 1.0665(4) 0.3276(2) 0.1516(3) 0.0453(11) Uani 1 1 d . .
H32 H 1.1417 0.3076 0.1458 0.054 Uiso 1 1 calc R U
C33 C 1.0304(3) 0.34737(18) 0.2167(2) 0.0365(9) Uani 1 1 d . .
H33 H 1.0793 0.3411 0.2559 0.044 Uiso 1 1 calc R U
C34 C 0.9202(3) 0.37685(17) 0.22363(19) 0.0283(8) Uani 1 1 d . .
C35 C 0.8620(3) 0.39725(17) 0.28860(19) 0.0282(8) Uani 1 1 d . .
H35 H 0.8993 0.3921 0.3322 0.034 Uiso 1 1 calc R U
C36 C 0.6941(4) 0.43754(16) 0.34624(17) 0.0300(7) Uani 1 1 d . .
H36A H 0.7363 0.4184 0.3869 0.036 Uiso 1 1 calc R U
H36B H 0.6177 0.4136 0.3438 0.036 Uiso 1 1 calc R U
C37 C 0.6761(3) 0.51704(17) 0.35553(17) 0.0262(8) Uani 1 1 d . .
C38 C 0.7687(3) 0.56392(18) 0.34897(16) 0.0302(8) Uani 1 1 d . .
H38 H 0.8440 0.5465 0.3382 0.036 Uiso 1 1 calc R U
C39 C 0.7507(4) 0.63641(18) 0.35822(19) 0.0375(10) Uani 1 1 d . .
H39 H 0.8138 0.6686 0.3532 0.045 Uiso 1 1 calc R U
C40 C 0.6419(4) 0.6619(2) 0.3746(2) 0.0412(10) Uani 1 1 d . .
H40 H 0.6304 0.7115 0.3807 0.049 Uiso 1 1 calc R U
C41 C 0.5495(4) 0.6156(2) 0.3822(2) 0.0399(10) Uani 1 1 d . .
H41 H 0.4748 0.6330 0.3942 0.048 Uiso 1 1 calc R U
C42 C 0.5676(4) 0.54340(19) 0.37190(19) 0.0340(9) Uani 1 1 d . .
H42 H 0.5041 0.5115 0.3762 0.041 Uiso 1 1 calc R U
B2 B 0.6956(5) 0.8056(2) 0.1599(2) 0.0360(10) Uani 1 1 d . .
N1 N 0.7397(2) 0.55487(12) 0.17729(15) 0.0234(6) Uani 1 1 d . .
N2 N 0.5459(2) 0.47512(13) 0.18428(14) 0.0203(5) Uani 1 1 d . .
N3 N 0.5766(3) 0.33582(14) 0.19013(14) 0.0249(6) Uani 1 1 d . .
N4 N 0.7030(3) 0.40884(13) 0.07225(13) 0.0238(6) Uani 1 1 d . .
N5 N 0.8531(2) 0.38683(13) 0.16820(15) 0.0242(6) Uani 1 1 d . .
N6 N 0.7596(3) 0.42203(13) 0.28370(14) 0.0236(6) Uani 1 1 d . .
F1 F 0.7172(3) 0.77235(15) 0.22350(14) 0.0708(9) Uani 1 1 d . .
F2 F 0.6463(4) 0.75797(17) 0.1173(2) 0.1126(16) Uani 1 1 d . .
F3 F 0.7953(3) 0.8301(2) 0.1352(2) 0.1141(14) Uani 1 1 d . .
F4 F 0.6186(3) 0.86200(13) 0.16878(14) 0.0645(8) Uani 1 1 d . .
Cu1 Cu 0.70161(3) 0.42996(2) 0.17960(2) 0.01915(10) Uani 1 1 d . .
B3 B 0.7721(4) 0.1801(2) 0.0031(2) 0.0362(11) Uani 1 1 d . .
F5 F 0.7003(3) 0.23817(14) -0.0010(2) 0.0783(9) Uani 1 1 d . .
F6 F 0.7055(3) 0.11961(14) 0.01123(17) 0.0715(8) Uani 1 1 d . .
F7 F 0.8481(4) 0.1838(3) 0.05738(19) 0.1058(14) Uani 1 1 d . .
F8 F 0.8312(3) 0.17352(16) -0.05738(15) 0.0775(10) Uani 1 1 d . .
C43 C 0.8619(4) 0.02022(19) 0.1833(2) 0.0369(8) Uani 1 1 d . .
C44 C 0.7494(4) 0.0260(2) 0.1497(2) 0.0434(10) Uani 1 1 d . .
H44A H 0.7149 -0.0214 0.1452 0.065 Uiso 1 1 calc R U
H44B H 0.7591 0.0471 0.1036 0.065 Uiso 1 1 calc R U
H44C H 0.6984 0.0563 0.1777 0.065 Uiso 1 1 calc R U
N7 N 0.9479(4) 0.0145(2) 0.2108(2) 0.0553(10) Uani 1 1 d . .

loop_
_atom_site_aniso_label
_atom_site_aniso_U_11
_atom_site_aniso_U_22
_atom_site_aniso_U_33
_atom_site_aniso_U_23
_atom_site_aniso_U_13
_atom_site_aniso_U_12
C1 0.035(2) 0.0299(17) 0.036(2) 0.0001(15) 0.0015(18) -0.0080(17)
C2 0.038(2) 0.039(2) 0.048(2) -0.0105(18) 0.007(2) -0.0046(18)
C3 0.040(2) 0.050(2) 0.0289(19) -0.0092(17) 0.0067(18) -0.0165(19)
C4 0.040(2) 0.050(2) 0.0266(19) 0.0045(17) -0.0033(18) -0.011(2)
C5 0.030(2) 0.0345(18) 0.0331(19) 0.0009(15) -0.0028(17) -0.0049(16)
C6 0.0250(18) 0.0289(17) 0.0279(17) -0.0040(14) -0.0028(16) -0.0097(15)
C7 0.0333(19) 0.0306(16) 0.0276(17) -0.0049(15) 0.0009(18) -0.0090(15)
C8 0.0372(19) 0.0178(14) 0.0200(15) 0.0001(13) -0.0007(17) 0.0015(13)
C9 0.0301(18) 0.0232(14) 0.0163(14) 0.0003(13) 0.0015(16) 0.0058(13)
C10 0.0379(19) 0.0286(16) 0.0293(17) -0.0031(15) -0.0005(17) 0.0116(16)
C11 0.027(2) 0.048(2) 0.039(2) -0.0016(18) -0.0017(18) 0.0141(16)
C12 0.0202(16) 0.0445(19) 0.0359(19) -0.0047(18) -0.0010(18) 0.0000(15)
C13 0.0215(15) 0.0306(15) 0.0183(14) -0.0012(15) 0.0002(14) -0.0001(14)
C14 0.0269(18) 0.0273(15) 0.0243(18) -0.0002(13) -0.0015(16) -0.0066(14)
C15 0.040(2) 0.0168(15) 0.041(2) -0.0035(14) -0.0088(18) -0.0020(14)
C16 0.037(2) 0.0118(13) 0.041(2) 0.0016(13) -0.0044(18) -0.0018(14)
C17 0.039(2) 0.0172(14) 0.042(2) -0.0002(16) -0.004(2) -0.0032(14)
C18 0.062(3) 0.0246(17) 0.041(2) 0.0031(15) -0.013(2) -0.0018(19)
C19 0.054(3) 0.037(2) 0.063(3) 0.008(2) -0.022(3) 0.011(2)
C20 0.043(3) 0.042(2) 0.074(3) 0.011(2) -0.001(3) 0.020(2)
C21 0.045(2) 0.0246(16) 0.052(2) 0.0015(16) 0.002(2) 0.0040(19)
C22 0.036(2) 0.042(2) 0.036(2) 0.0028(17) -0.0070(19) -0.0073(18)
C23 0.040(2) 0.052(2) 0.047(2) 0.001(2) -0.010(2) 0.008(2)
C24 0.052(3) 0.037(2) 0.037(2) 0.0036(17) -0.004(2) 0.006(2)
C25 0.041(2) 0.035(2) 0.0291(19) 0.0062(16) -0.0012(18) -0.0068(18)
C26 0.033(2) 0.0367(19) 0.0206(16) 0.0015(14) 0.0013(16) -0.0025(16)
C27 0.031(2) 0.0336(18) 0.0146(14) 0.0004(13) -0.0019(15) -0.0017(16)
C28 0.0328(19) 0.0297(18) 0.0196(16) -0.0043(13) -0.0021(15) -0.0042(15)
C29 0.0356(19) 0.0266(15) 0.0242(16) -0.0057(13) 0.0036(18) -0.0037(17)
C30 0.0250(18) 0.0214(16) 0.039(2) -0.0074(14) 0.0038(16) 0.0006(14)
C31 0.030(2) 0.0318(19) 0.059(3) -0.0114(18) 0.009(2) 0.0011(17)
C32 0.023(2) 0.0312(19) 0.082(3) -0.002(2) 0.003(2) 0.0059(17)
C33 0.023(2) 0.0251(17) 0.062(3) -0.0003(17) -0.007(2) 0.0028(15)
C34 0.0249(18) 0.0204(15) 0.040(2) 0.0041(14) -0.0066(17) -0.0027(14)
C35 0.034(2) 0.0200(15) 0.0304(18) 0.0017(13) -0.0121(17) -0.0033(15)
C36 0.044(2) 0.0231(15) 0.0232(15) 0.0040(13) -0.0013(16) -0.0045(17)
C37 0.036(2) 0.0255(16) 0.0171(15) 0.0030(13) -0.0054(15) -0.0035(15)
C38 0.041(2) 0.0293(16) 0.0208(15) -0.0030(14) -0.0020(15) -0.0045(16)
C39 0.061(3) 0.0254(17) 0.0259(19) -0.0002(14) -0.0090(19) -0.0110(18)
C40 0.069(3) 0.0249(18) 0.029(2) 0.0020(15) -0.020(2) 0.007(2)
C41 0.046(2) 0.038(2) 0.036(2) 0.0053(17) -0.008(2) 0.0114(19)
C42 0.037(2) 0.0305(18) 0.034(2) 0.0096(15) -0.0077(19) -0.0014(17)
B2 0.040(2) 0.0310(19) 0.037(2) -0.0010(17) -0.001(2) -0.004(2)
N1 0.0307(15) 0.0204(12) 0.0189(12) -0.0006(11) 0.0021(13) -0.0036(11)
N2 0.0241(14) 0.0209(12) 0.0158(12) -0.0005(11) -0.0017(13) 0.0015(11)
N3 0.0303(16) 0.0200(12) 0.0244(15) 0.0011(11) -0.0050(14) -0.0044(12)
N4 0.0293(15) 0.0227(12) 0.0196(13) -0.0008(10) 0.0031(14) -0.0031(13)
N5 0.0234(14) 0.0182(12) 0.0308(17) -0.0010(11) 0.0004(13) -0.0008(11)
N6 0.0297(15) 0.0164(12) 0.0248(14) 0.0022(11) -0.0027(12) -0.0043(12)
F1 0.090(2) 0.0669(16) 0.0559(16) 0.0194(13) 0.0184(17) 0.0296(18)
F2 0.149(4) 0.0592(19) 0.129(3) -0.037(2) -0.084(3) 0.019(2)
F3 0.068(2) 0.147(4) 0.127(3) 0.053(3) 0.035(3) -0.019(3)
F4 0.097(2) 0.0437(13) 0.0528(16) 0.0030(12) 0.0105(16) 0.0247(14)
Cu1 0.01960(18) 0.01949(16) 0.01835(18) -0.00088(15) -0.00102(17) 0.00113(16)
B3 0.037(3) 0.034(2) 0.037(2) -0.0064(18) 0.000(2) -0.0020(19)
F5 0.0647(18) 0.0408(14) 0.129(3) -0.0222(15) 0.010(2) 0.0050(15)
F6 0.0600(17) 0.0556(15) 0.099(2) 0.0323(15) -0.0185(19) -0.0173(15)
F7 0.097(3) 0.150(4) 0.070(2) -0.021(2) -0.036(2) -0.030(3)
F8 0.101(3) 0.0717(19) 0.0596(18) 0.0139(14) 0.0371(19) 0.0201(18)
C43 0.037(2) 0.0357(18) 0.038(2) 0.0008(18) 0.000(2) 0.0020(17)
C44 0.040(2) 0.048(2) 0.043(2) 0.0071(18) -0.009(2) 0.0009(19)
N7 0.042(2) 0.062(2) 0.062(2) -0.006(2) -0.011(2) 0.006(2)

loop_
_atom_type_symbol
_atom_type_description
_atom_type_scat_dispersion_real
_atom_type_scat_dispersion_imag
_atom_type_scat_source
C C 0.0033 0.0016 'International Tables Vol C Tables 4.2.6.8 and 6.1.1.4'
H H 0.0000 0.0000 'International Tables Vol C Tables 4.2.6.8 and 6.1.1.4'
B B 0.0013 0.0007 'International Tables Vol C Tables 4.2.6.8 and 6.1.1.4'
N N 0.0061 0.0033 'International Tables Vol C Tables 4.2.6.8 and 6.1.1.4'
F F 0.0171 0.0103 'International Tables Vol C Tables 4.2.6.8 and 6.1.1.4'
Cu Cu 0.3201 1.2651 'International Tables Vol C Tables 4.2.6.8 and 6.1.1.4'

loop_
_geom_angle_atom_site_label_1
_geom_angle_atom_site_label_2
_geom_angle_atom_site_label_3
_geom_angle
C2 C1 C6 120.6(4)
C1 C2 C3 119.9(4)
C4 C3 C2 120.1(4)
C3 C4 C5 120.2(4)
C4 C5 C6 120.1(4)
C1 C6 C5 119.1(3)
C1 C6 C7 120.7(3)
C5 C6 C7 120.1(3)
N1 C7 C6 111.8(3)
N1 C8 C9 119.8(3)
N2 C9 C10 121.2(3)
N2 C9 C8 116.3(3)
C10 C9 C8 122.6(3)
C9 C10 C11 119.0(3)
C12 C11 C10 119.7(3)
C11 C12 C13 118.6(3)
N2 C13 C12 121.8(3)
N2 C13 C14 115.2(3)
C12 C13 C14 123.1(3)
N3 C14 C13 118.3(3)
N3 C15 C16 110.5(3)
C21 C16 C17 119.7(4)
C21 C16 C15 120.8(3)
C17 C16 C15 119.5(3)
C18 C17 C16 120.1(4)
C19 C18 C17 119.9(4)
C18 C19 C20 120.5(4)
C19 C20 C21 120.1(4)
C16 C21 C20 119.7(4)
C27 C22 C23 120.6(4)
C24 C23 C22 120.8(4)
C23 C24 C25 119.3(4)
C26 C25 C24 119.7(4)
C27 C26 C25 120.7(4)
C22 C27 C26 118.8(3)
C22 C27 C28 119.6(3)
C26 C27 C28 121.5(3)
N4 C28 C27 113.2(3)
N4 C29 C30 117.6(3)
N5 C30 C31 120.8(4)
N5 C30 C29 112.3(3)
C31 C30 C29 126.9(4)
C30 C31 C32 117.4(4)
C33 C32 C31 121.2(4)
C32 C33 C34 118.1(4)
N5 C34 C33 120.5(4)
N5 C34 C35 112.5(3)
C33 C34 C35 126.9(4)
N6 C35 C34 117.0(3)
N6 C36 C37 111.5(3)
C42 C37 C38 119.2(3)
C42 C37 C36 120.3(3)
C38 C37 C36 120.5(3)
C39 C38 C37 119.7(4)
C40 C39 C38 120.4(4)
C39 C40 C41 120.4(3)
C40 C41 C42 119.0(4)
C37 C42 C41 121.3(4)
F3 B2 F2 112.2(5)
F3 B2 F4 109.3(4)
F2 B2 F4 108.3(4)
F3 B2 F1 108.5(4)
F2 B2 F1 108.4(4)
F4 B2 F1 110.1(3)
C8 N1 C7 117.6(3)
C8 N1 Cu1 107.8(2)
C7 N1 Cu1 134.3(2)
C13 N2 C9 119.8(3)
C13 N2 Cu1 119.4(2)
C9 N2 Cu1 120.3(2)
C14 N3 C15 119.0(3)
C14 N3 Cu1 110.7(2)
C15 N3 Cu1 130.3(2)
C29 N4 C28 118.8(3)
C29 N4 Cu1 112.7(2)
C28 N4 Cu1 127.7(2)
C34 N5 C30 121.9(3)
C34 N5 Cu1 119.3(2)
C30 N5 Cu1 118.7(2)
C35 N6 C36 119.5(3)
C35 N6 Cu1 112.8(2)
C36 N6 Cu1 127.5(2)
N5 Cu1 N2 176.06(12)
N5 Cu1 N4 78.63(12)
N2 Cu1 N4 97.58(11)
N5 Cu1 N6 78.15(11)
N2 Cu1 N6 105.73(11)
N4 Cu1 N6 156.07(11)
N5 Cu1 N3 104.69(10)
N2 Cu1 N3 75.99(10)
N4 Cu1 N3 86.93(10)
N6 Cu1 N3 93.42(10)
N5 Cu1 N1 104.08(10)
N2 Cu1 N1 75.36(10)
N4 Cu1 N1 99.51(10)
N6 Cu1 N1 91.65(10)
N3 Cu1 N1 151.22(10)
F8 B3 F7 110.0(4)
F8 B3 F5 108.9(4)
F7 B3 F5 113.0(4)
F8 B3 F6 107.5(3)
F7 B3 F6 108.1(4)
F5 B3 F6 109.1(4)
N7 C43 C44 178.0(5)

loop_
_geom_bond_atom_site_label_1
_geom_bond_atom_site_label_2
_geom_bond_distance
C1 C2 1.383(6)
C1 C6 1.384(5)
C2 C3 1.384(6)
C3 C4 1.374(6)
C4 C5 1.389(5)
C5 C6 1.391(5)
C6 C7 1.511(5)
C7 N1 1.471(4)
C8 N1 1.271(4)
C8 C9 1.460(5)
C9 N2 1.346(4)
C9 C10 1.390(5)
C10 C11 1.390(5)
C11 C12 1.373(5)
C12 C13 1.396(5)
C13 N2 1.341(4)
C13 C14 1.474(5)
C14 N3 1.260(5)
C15 N3 1.468(4)
C15 C16 1.505(5)
C16 C21 1.382(6)
C16 C17 1.395(6)
C17 C18 1.387(6)
C18 C19 1.374(7)
C19 C20 1.375(7)
C20 C21 1.395(6)
C22 C27 1.383(5)
C22 C23 1.388(6)
C23 C24 1.367(6)
C24 C25 1.402(6)
C25 C26 1.388(5)
C26 C27 1.387(5)
C27 C28 1.511(5)
C28 N4 1.472(4)
C29 N4 1.261(5)
C29 C30 1.475(5)
C30 N5 1.334(5)
C30 C31 1.392(5)
C31 C32 1.393(6)
C32 C33 1.374(6)
C33 C34 1.392(5)
C34 N5 1.332(5)
C34 C35 1.473(5)
C35 N6 1.272(5)
C36 N6 1.452(4)
C36 C37 1.519(4)
C37 C42 1.381(5)
C37 C38 1.390(5)
C38 C39 1.389(5)
C39 C40 1.378(6)
C40 C41 1.382(6)
C41 C42 1.387(5)
B2 F3 1.326(6)
B2 F2 1.340(5)
B2 F4 1.393(5)
B2 F1 1.399(5)
N1 Cu1 2.388(2)
N2 Cu1 1.987(3)
N3 Cu1 2.290(3)
N4 Cu1 2.109(3)
N5 Cu1 1.937(3)
N6 Cu1 2.122(3)
B3 F8 1.357(5)
B3 F7 1.367(6)
B3 F5 1.371(5)
B3 F6 1.380(5)
C43 N7 1.128(5)
C43 C44 1.453(6)
